data_7223522
loop_
_publ_author_name
'Griffiths, Kieran'
'Dokorou, Vassiliki N.'
'Spencer, John'
'Abdul-Sada, Alaa'
'Vargas, Alfredo'
'Kostakis, George E.'

_publ_section_title
;
 Isoskeletal Schiff base polynuclear coordination clusters: synthetic and
 theoretical aspects
;
_journal_issue 5
_journal_name_full CrystEngComm
_journal_page_first 704
_journal_paper_doi 10.1039/C5CE02109J
_journal_volume 18
_journal_year 2016
_chemical_formula_moiety 'C110 H102 Dy2 N4 Ni2 O20, 2(C4 H8 O) 2(C2 H6 O)'
_chemical_formula_sum 'C122 H130 Dy2 N4 Ni2 O24'
_chemical_formula_weight 2478.64
_chemical_name_systematic
;
 ?
;
_space_group_crystal_system trigonal
_space_group_IT_number 148
_space_group_name_Hall '-R 3'
_space_group_name_H-M_alt 'R -3'
_symmetry_space_group_name_Hall '-R 3'
_symmetry_space_group_name_H-M 'R -3 :H'
_atom_sites_solution_hydrogens mixed
_atom_sites_solution_primary iterative
_audit_creation_date 2015-01-10
_audit_creation_method
;
Olex2 1.2
(compiled 2015.01.06 svn.r3119 for OlexSys, GUI svn.r4979)
;
_audit_update_record
;
2015-11-15 deposited with the CCDC.
2015-12-17 downloaded from the CCDC.
;
_cell_angle_alpha 90
_cell_angle_beta 90
_cell_angle_gamma 120
_cell_formula_units_Z 9
_cell_length_a 38.159(3)
_cell_length_b 38.159(3)
_cell_length_c 18.7654(13)
_cell_measurement_temperature 100
_cell_volume 23664(3)
_computing_molecular_graphics 'Olex2 (Dolomanov et al., 2009)'
_computing_publication_material 'Olex2 (Dolomanov et al., 2009)'
_computing_structure_refinement 'ShelXL (Sheldrick, 2008)'
_computing_structure_solution
;
Superflip (Palatinus & Chapuis, 2007;Palatinus & van der Lee, 2008;
Palatinus et al., 2012)
;
_diffrn_ambient_temperature 100
_diffrn_measured_fraction_theta_full 0.990
_diffrn_measured_fraction_theta_max 0.992
_diffrn_radiation_type MoK\a
_diffrn_radiation_wavelength 0.71075
_diffrn_reflns_av_R_equivalents 0.0483
_diffrn_reflns_av_unetI/netI 0.0370
_diffrn_reflns_laue_measured_fraction_full 0.990
_diffrn_reflns_laue_measured_fraction_max 0.992
_diffrn_reflns_limit_h_max 49
_diffrn_reflns_limit_h_min -38
_diffrn_reflns_limit_k_max 39
_diffrn_reflns_limit_k_min -49
_diffrn_reflns_limit_l_max 22
_diffrn_reflns_limit_l_min -24
_diffrn_reflns_number 56666
_diffrn_reflns_point_group_measured_fraction_full 0.990
_diffrn_reflns_point_group_measured_fraction_max 0.992
_diffrn_reflns_theta_full 25.242
_diffrn_reflns_theta_max 27.483
_diffrn_reflns_theta_min 2.496
_exptl_absorpt_coefficient_mu 1.832
_exptl_absorpt_correction_T_max 1.000
_exptl_absorpt_correction_T_min 0.723
_exptl_absorpt_correction_type multi-scan
_exptl_absorpt_process_details
'CrysAlisPro, Agilent Technologies, Version 1.171.37.31 (release 14-01-2014 CrysAlis171 .NET) (compiled Jan 14 2014,18:38:05) Empirical absorption correction using spherical harmonics, implemented in SCALE3 ABSPACK scaling algorithm. Empirical absorption correction using spherical harmonics, implemented in SCALE3 ABSPACK scaling algorithm'
_exptl_crystal_colour 'dark orange'
_exptl_crystal_colour_modifier dark
_exptl_crystal_colour_primary orange
_exptl_crystal_density_diffrn 1.507
_exptl_crystal_description prism
_exptl_crystal_F_000 10962
_exptl_crystal_size_max 0.15
_exptl_crystal_size_mid 0.12
_exptl_crystal_size_min 0.06
_refine_diff_density_max 1.455
_refine_diff_density_min -0.895
_refine_diff_density_rms 0.107
_refine_ls_extinction_method none
_refine_ls_goodness_of_fit_ref 0.992
_refine_ls_hydrogen_treatment mixed
_refine_ls_matrix_type full
_refine_ls_number_parameters 638
_refine_ls_number_reflns 11972
_refine_ls_number_restraints 73
_refine_ls_restrained_S_all 0.996
_refine_ls_R_factor_all 0.0553
_refine_ls_R_factor_gt 0.0408
_refine_ls_shift/su_max 0.018
_refine_ls_shift/su_mean 0.000
_refine_ls_structure_factor_coef Fsqd
_refine_ls_weighting_details 'w=1/[\s^2^(Fo^2^)+(0.0768P)^2^] where P=(Fo^2^+2Fc^2^)/3'
_refine_ls_weighting_scheme calc
_refine_ls_wR_factor_gt 0.1095
_refine_ls_wR_factor_ref 0.1157
_reflns_Friedel_coverage 0.000
_reflns_number_gt 9239
_reflns_number_total 11972
_reflns_threshold_expression 'I > 2\s(I)'
_cod_data_source_file c5ce02109j2.cif
_cod_data_source_block 9_CCDC_1406225
_cod_depositor_comments 'Adding full bibliography for 7223506--7223525.cif.'
_cod_original_cell_volume 23664(4)
_cod_database_code 7223522
_shelxl_version_number 2014-1
_shelx_space_group_comment
;
The symmetry employed for this shelxl refinement is uniquely defined
by the following loop, which should always be used as a source of
symmetry information in preference to the above space-group names.
They are only intended as comments.
;
_olex2_refinement_description
;
1. Fixed Uiso
 At 1.2 times of:
  All C(H) groups, All C(H,H) groups
 At 1.5 times of:
  All C(H,H,H) groups, All O(H) groups
2. Restrained distances
 O23-H23
 0.85 with sigma of 0.01
 C728-H23
 1.886514 with sigma of 0.02
 Ni13-H23
 2.587601 with sigma of 0.02
3. Rigid bond restraints
 O3, C8, C10, C5, C6
 with sigma for 1-2 distances of 0.01 and sigma for 1-3 distances of 0.01
4. Uiso/Uaniso restraints and constraints
H126 \\sim O3 \\sim C8 \\sim C10 \\sim C5 \\sim C6: within 1.7A with sigma of
0.04 and sigma for terminal atoms of 0.08
Uanis(C755) = Uanis(C2) = Uanis(C551)
Uanis(C4) = Uanis(C53) = Uanis(C9)
Uanis(C212) = Uanis(C307) = Uanis(C58)
5. Rigid body (RIGU) restrains
 O3, C8, C10, C5, C6
 with sigma for 1-2 distances of 0.004 and sigma for 1-3 distances of 0.004
6.a Riding coordinates:
 C8(H8A,H8B), C9(H9A,H9B), C10(H10A,H10B), C5(H5A,H5B), C6(H6A,H6B)
6.b Secondary CH2 refined with riding coordinates:
 C4(H4A,H4B), C212(H21A,H21B), C551(H55A,H55B), C728(H72A,H72B)
6.c Aromatic/amide H refined with riding coordinates:
 C80(H80), C239(H239), C16(H16), C29(H29), C53(H53), C110(H110), C126(H126),
 C2(H2), C18(H18), C46(H46), C59(H59), C168(H168), C1(H1), C307(H307),
 C321(H321), C360(H360), C379(H379), C411(H411), C422(H422), C469(H469),
 C504(H504), C635(H635), C716(H716), C757(H757)
6.d X=CH2 refined with riding coordinates:
 C58(H58A,H58B), C755(H75A,H75B)
6.e Idealised Me refined as rotating group:
 C31(H31A,H31B,H31C), C345(H34A,H34B,H34C), C674(H67A,H67B,H67C), C7(H7A,H7B,
 H7C)
;
_olex2_submission_special_instructions 'No special instructions were received'

loop_
_space_group_symop_operation_xyz
'x, y, z'
'-y, x-y, z'
'-x+y, -x, z'
'x+2/3, y+1/3, z+1/3'
'-y+2/3, x-y+1/3, z+1/3'
'-x+y+2/3, -x+1/3, z+1/3'
'x+1/3, y+2/3, z+2/3'
'-y+1/3, x-y+2/3, z+2/3'
'-x+y+1/3, -x+2/3, z+2/3'
'-x, -y, -z'
'y, -x+y, -z'
'x-y, x, -z'
'-x+2/3, -y+1/3, -z+1/3'
'y+2/3, -x+y+1/3, -z+1/3'
'x-y+2/3, x+1/3, -z+1/3'
'-x+1/3, -y+2/3, -z+2/3'
'y+1/3, -x+y+2/3, -z+2/3'
'x-y+1/3, x+2/3, -z+2/3'

loop_
_atom_site_label
_atom_site_type_symbol
_atom_site_fract_x
_atom_site_fract_y
_atom_site_fract_z
_atom_site_U_iso_or_equiv
_atom_site_adp_type
_atom_site_occupancy
_atom_site_site_symmetry_order
_atom_site_calc_flag
_atom_site_refinement_flags_posn
_atom_site_refinement_flags_adp
_atom_site_disorder_assembly
_atom_site_disorder_group
Dy18 Dy 0.43934(2) 0.53143(2) 0.47252(2) 0.03553(7) Uani 1 1 d . . . .
Ni13 Ni 0.46737(2) 0.46535(2) 0.54959(2) 0.03405(11) Uani 1 1 d D . . .
C4 C 0.5145(3) 0.7437(2) 0.3386(4) 0.1086(14) Uani 1 1 d . . . .
H4A H 0.5416 0.7581 0.3609 0.130 Uiso 1 1 calc R . . .
H4B H 0.5181 0.7454 0.2863 0.130 Uiso 1 1 calc R . . .
O23 O 0.43488(7) 0.46898(8) 0.63653(14) 0.0407(6) Uani 1 1 d D . . .
H23 H 0.4300(12) 0.4885(9) 0.6322(11) 0.061 Uiso 1 1 d DR . . .
O63 O 0.40609(10) 0.60122(11) 0.3026(2) 0.0769(11) Uani 1 1 d . . . .
C80 C 0.42188(14) 0.30127(14) 0.7292(3) 0.0566(10) Uani 1 1 d . . . .
H80 H 0.3970 0.2814 0.7089 0.068 Uiso 1 1 calc R . . .
O101 O 0.43852(7) 0.54823(8) 0.72112(14) 0.0408(6) Uani 1 1 d . . . .
O113 O 0.41945(7) 0.52571(7) 0.58852(14) 0.0404(5) Uani 1 1 d . . . .
O136 O 0.36733(7) 0.51229(8) 0.47656(15) 0.0465(6) Uani 1 1 d . . . .
O141 O 0.43252(7) 0.57687(8) 0.41335(15) 0.0438(6) Uani 1 1 d . . . .
O160 O 0.50735(7) 0.45627(7) 0.60927(13) 0.0385(5) Uani 1 1 d . . . .
O184 O 0.40038(7) 0.48565(7) 0.37286(14) 0.0424(6) Uani 1 1 d . . . .
C212 C 0.33421(18) 0.34551(15) 0.2778(3) 0.0774(9) Uani 1 1 d . . . .
H21A H 0.3547 0.3498 0.2412 0.093 Uiso 1 1 calc R . . .
H21B H 0.3235 0.3179 0.2971 0.093 Uiso 1 1 calc R . . .
C239 C 0.55404(11) 0.56769(12) 0.7731(2) 0.0439(8) Uani 1 1 d . . . .
H239 H 0.5542 0.5430 0.7779 0.053 Uiso 1 1 calc R . . .
O248 O 0.49328(6) 0.52816(7) 0.53657(13) 0.0344(5) Uani 1 1 d . . . .
C16 C 0.43728(16) 0.29112(16) 0.7861(3) 0.0671(13) Uani 1 1 d . . . .
H16 H 0.4236 0.2644 0.8045 0.081 Uiso 1 1 calc R . . .
C29 C 0.37880(10) 0.55576(10) 0.7350(2) 0.0390(8) Uani 1 1 d . . . .
H29 H 0.3850 0.5635 0.7835 0.047 Uiso 1 1 calc R . . .
C53 C 0.4914(3) 0.7634(2) 0.3596(4) 0.1086(14) Uani 1 1 d . . . .
H53 H 0.4884 0.7646 0.4097 0.130 Uiso 1 1 calc R . . .
C58 C 0.30385(18) 0.36106(14) 0.1755(3) 0.0774(9) Uani 1 1 d . . . .
H58A H 0.3278 0.3695 0.1486 0.093 Uiso 1 1 calc R . . .
H58B H 0.2816 0.3620 0.1550 0.093 Uiso 1 1 calc R . . .
C88 C 0.39287(10) 0.39470(10) 0.4503(2) 0.0379(8) Uani 1 1 d . . . .
C110 C 0.33531(11) 0.54231(11) 0.6355(2) 0.0441(9) Uani 1 1 d . . . .
H110 H 0.3118 0.5406 0.6146 0.053 Uiso 1 1 calc R . . .
C126 C 0.56774(12) 0.59485(12) 0.8273(2) 0.0498(9) Uani 1 1 d . . . .
H126 H 0.5768 0.5886 0.8700 0.060 Uiso 1 1 calc R U . .
O135 O 0.42602(7) 0.46586(7) 0.48310(13) 0.0372(5) Uani 1 1 d . . . .
C139 C 0.53933(10) 0.57592(10) 0.7087(2) 0.0379(7) Uani 1 1 d . . . .
C2 C 0.34049(15) 0.60724(14) 0.7770(3) 0.0618(7) Uani 1 1 d . . . .
H2 H 0.3477 0.6283 0.7432 0.074 Uiso 1 1 calc R . . .
C18 C 0.42781(11) 0.35178(12) 0.6396(2) 0.0444(8) Uani 1 1 d . . . .
H18 H 0.4031 0.3322 0.6182 0.053 Uiso 1 1 calc R . . .
C31 C 0.44955(12) 0.56034(13) 0.7936(2) 0.0480(9) Uani 1 1 d . . . .
H31A H 0.4534 0.5875 0.8006 0.072 Uiso 1 1 calc GR . . .
H31B H 0.4748 0.5606 0.8046 0.072 Uiso 1 1 calc GR . . .
H31C H 0.4280 0.5412 0.8252 0.072 Uiso 1 1 calc GR . . .
C46 C 0.47378(16) 0.32082(18) 0.8171(3) 0.0745(15) Uani 1 1 d . . . .
H46 H 0.4845 0.3138 0.8567 0.089 Uiso 1 1 calc R . . .
C59 C 0.40802(10) 0.38127(11) 0.5084(2) 0.0380(8) Uani 1 1 d . . . .
H59 H 0.3967 0.3529 0.5144 0.046 Uiso 1 1 calc R . . .
C91 C 0.53986(10) 0.61327(11) 0.7020(2) 0.0395(8) Uani 1 1 d . . . .
C123 C 0.34401(11) 0.55361(11) 0.7050(2) 0.0416(8) Uani 1 1 d . . . .
N142 N 0.43557(8) 0.40440(9) 0.55291(16) 0.0372(6) Uani 1 1 d . . . .
C168 C 0.49398(14) 0.35945(16) 0.7913(3) 0.0627(12) Uani 1 1 d . . . .
H168 H 0.5183 0.3790 0.8138 0.075 Uiso 1 1 calc R . . .
C172 C 0.36068(10) 0.53295(11) 0.5934(2) 0.0393(8) Uani 1 1 d . . . .
C177 C 0.44230(12) 0.34092(12) 0.6998(2) 0.0479(9) Uani 1 1 d . . . .
C214 C 0.35520(11) 0.37569(12) 0.3379(2) 0.0467(9) Uani 1 1 d . . . .
C1 C 0.52395(10) 0.62077(10) 0.6395(2) 0.0395(8) Uani 1 1 d . . . .
H1 H 0.5237 0.6454 0.6351 0.047 Uiso 1 1 calc R . . .
N246 N 0.48987(8) 0.59719(9) 0.52260(17) 0.0381(6) Uani 1 1 d . . . .
C257 C 0.39556(10) 0.53511(10) 0.6236(2) 0.0379(8) Uani 1 1 d . . . .
C307 C 0.30137(18) 0.34764(14) 0.2436(3) 0.0774(9) Uani 1 1 d . . . .
H307 H 0.2771 0.3393 0.2696 0.093 Uiso 1 1 calc R . . .
C321 C 0.50610(13) 0.68530(12) 0.4175(2) 0.0497(9) Uani 1 1 d . . . .
H321 H 0.5296 0.7041 0.4428 0.060 Uiso 1 1 calc R . . .
C345 C 0.39262(12) 0.44933(12) 0.7422(2) 0.0508(9) Uani 1 1 d . . . .
H34A H 0.3717 0.4254 0.7172 0.076 Uiso 1 1 calc GR . . .
H34B H 0.3871 0.4717 0.7369 0.076 Uiso 1 1 calc GR . . .
H34C H 0.3925 0.4431 0.7928 0.076 Uiso 1 1 calc GR . . .
C360 C 0.52375(10) 0.54758(10) 0.65202(19) 0.0363(7) Uani 1 1 d . . . .
H360 H 0.5239 0.5228 0.6560 0.044 Uiso 1 1 calc R . . .
C363 C 0.50882(10) 0.59283(11) 0.58479(19) 0.0370(7) Uani 1 1 d . . . .
C378 C 0.43820(13) 0.63042(13) 0.3416(3) 0.0565(11) Uani 1 1 d . . . .
C379 C 0.56876(12) 0.63238(12) 0.8211(2) 0.0520(10) Uani 1 1 d . . . .
H379 H 0.5787 0.6513 0.8592 0.062 Uiso 1 1 calc R . . .
C396 C 0.48594(11) 0.64421(11) 0.4381(2) 0.0430(8) Uani 1 1 d . . . .
C411 C 0.36836(10) 0.36571(11) 0.3984(2) 0.0440(9) Uani 1 1 d . . . .
H411 H 0.3607 0.3382 0.4059 0.053 Uiso 1 1 calc R . . .
C422 C 0.55534(11) 0.64119(12) 0.7596(2) 0.0472(9) Uani 1 1 d . . . .
H422 H 0.5564 0.6665 0.7554 0.057 Uiso 1 1 calc R . . .
C454 C 0.40399(10) 0.54704(10) 0.6966(2) 0.0368(7) Uani 1 1 d . . . .
C459 C 0.47916(12) 0.37067(13) 0.7315(2) 0.0482(9) Uani 1 1 d . . . .
C469 C 0.36464(10) 0.41606(12) 0.3284(2) 0.0421(8) Uani 1 1 d . . . .
H469 H 0.3551 0.4235 0.2876 0.051 Uiso 1 1 calc R . . .
C504 C 0.50237(11) 0.63320(11) 0.4970(2) 0.0427(8) Uani 1 1 d . . . .
H504 H 0.5251 0.6548 0.5201 0.051 Uiso 1 1 calc R . . .
C512 C 0.50860(9) 0.55523(10) 0.59192(19) 0.0351(7) Uani 1 1 d . . . .
C544 C 0.40298(9) 0.43533(11) 0.4399(2) 0.0377(8) Uani 1 1 d . . . .
C551 C 0.31739(15) 0.56402(14) 0.7505(3) 0.0618(7) Uani 1 1 d . . . .
H55A H 0.2939 0.5602 0.7220 0.074 Uiso 1 1 calc R . . .
H55B H 0.3070 0.5454 0.7918 0.074 Uiso 1 1 calc R . . .
C574 C 0.44863(10) 0.39005(11) 0.6109(2) 0.0389(8) Uani 1 1 d . . . .
C583 C 0.45129(11) 0.61555(12) 0.3995(2) 0.0443(8) Uani 1 1 d . . . .
C627 C 0.49245(14) 0.69867(12) 0.3619(2) 0.0556(10) Uani 1 1 d . . . .
C635 C 0.50020(12) 0.41026(13) 0.7013(2) 0.0462(9) Uani 1 1 d . . . .
H635 H 0.5243 0.4304 0.7235 0.055 Uiso 1 1 calc R . . .
C670 C 0.38778(10) 0.44470(11) 0.3783(2) 0.0378(7) Uani 1 1 d . . . .
C674 C 0.38530(12) 0.49822(13) 0.3140(2) 0.0469(9) Uani 1 1 d . . . .
H67A H 0.3556 0.4835 0.3151 0.070 Uiso 1 1 calc GR . . .
H67B H 0.3946 0.4924 0.2692 0.070 Uiso 1 1 calc GR . . .
H67C H 0.3953 0.5273 0.3174 0.070 Uiso 1 1 calc GR . . .
C713 C 0.48659(11) 0.41978(11) 0.6415(2) 0.0401(8) Uani 1 1 d . . . .
C716 C 0.45792(14) 0.67101(14) 0.3239(3) 0.0601(11) Uani 1 1 d . . . .
H716 H 0.4481 0.6802 0.2860 0.072 Uiso 1 1 calc R . . .
C728 C 0.43423(13) 0.46164(14) 0.7102(2) 0.0542(10) Uani 1 1 d D . . .
H72A H 0.4552 0.4864 0.7343 0.065 Uiso 1 1 calc R . . .
H72B H 0.4406 0.4398 0.7184 0.065 Uiso 1 1 calc R . . .
C755 C 0.35128(15) 0.61770(15) 0.8437(3) 0.0618(7) Uani 1 1 d . . . .
H75A H 0.3446 0.5975 0.8790 0.074 Uiso 1 1 calc R . . .
H75B H 0.3658 0.6455 0.8566 0.074 Uiso 1 1 calc R . . .
C757 C 0.34883(11) 0.52062(11) 0.5214(2) 0.0461(9) Uani 1 1 d . . . .
H757 H 0.3241 0.5186 0.5064 0.055 Uiso 1 1 calc R . . .
O3 O 0.45394(18) 0.44754(19) 0.9854(3) 0.1308(18) Uani 1 1 d . U . .
C7 C 0.3940(3) 0.6117(3) 0.2375(5) 0.130(3) Uani 1 1 d . . . .
H7A H 0.4176 0.6261 0.2062 0.195 Uiso 1 1 calc GR . . .
H7B H 0.3827 0.6293 0.2479 0.195 Uiso 1 1 calc GR . . .
H7C H 0.3735 0.5871 0.2137 0.195 Uiso 1 1 calc GR . . .
C8_a C 0.4747(3) 0.4254(3) 0.9930(5) 0.140(3) Uani 1 1 d . U A 1
H8A_a H 0.4928 0.4336 1.0337 0.168 Uiso 1 1 d R . A 1
H8B_a H 0.4559 0.3965 0.9953 0.168 Uiso 1 1 d R . A 1
C9 C 0.4746(3) 0.7793(2) 0.3229(4) 0.1086(14) Uani 1 1 d . . . .
H9A H 0.4758 0.7795 0.2734 0.130 Uiso 1 1 d R . . .
H9B H 0.4610 0.7906 0.3461 0.130 Uiso 1 1 d R . . .
C10_a C 0.4645(4) 0.4697(4) 0.9183(6) 0.169(4) Uani 1 1 d . U A 1
H10A_a H 0.4423 0.4566 0.8848 0.202 Uiso 1 1 d R . A 1
H10B_a H 0.4703 0.4971 0.9271 0.202 Uiso 1 1 d R . A 1
C5_a C 0.4990(4) 0.4665(5) 0.8963(8) 0.197(4) Uani 1 1 d . U A 1
H5A_a H 0.4979 0.4655 0.8446 0.237 Uiso 1 1 d R . A 1
H5B_a H 0.5232 0.4909 0.9114 0.237 Uiso 1 1 d R . A 1
C6_a C 0.4953(4) 0.4279(5) 0.9257(8) 0.197(4) Uani 1 1 d . U A 1
H6A_a H 0.5230 0.4343 0.9338 0.236 Uiso 1 1 d R . A 1
H6B_a H 0.4824 0.4059 0.8919 0.236 Uiso 1 1 d R . A 1

loop_
_atom_site_aniso_label
_atom_site_aniso_U_11
_atom_site_aniso_U_22
_atom_site_aniso_U_33
_atom_site_aniso_U_23
_atom_site_aniso_U_13
_atom_site_aniso_U_12
Dy18 0.02713(9) 0.03583(10) 0.04221(11) -0.00503(6) -0.00118(6) 0.01468(7)
Ni13 0.0266(2) 0.0343(2) 0.0394(2) -0.00694(17) -0.00143(17) 0.01386(17)
C4 0.165(4) 0.076(2) 0.100(3) 0.003(2) -0.009(3) 0.072(3)
O23 0.0382(13) 0.0430(14) 0.0447(15) -0.0032(11) 0.0032(11) 0.0232(11)
O63 0.0565(19) 0.073(2) 0.078(2) 0.0216(18) -0.0220(17) 0.0149(16)
C80 0.054(2) 0.055(2) 0.057(3) 0.006(2) 0.010(2) 0.025(2)
O101 0.0328(12) 0.0462(14) 0.0446(15) -0.0047(11) -0.0017(10) 0.0206(11)
O113 0.0313(12) 0.0445(13) 0.0483(15) -0.0057(11) 0.0011(10) 0.0211(10)
O136 0.0323(12) 0.0505(15) 0.0527(16) -0.0030(12) -0.0013(11) 0.0178(11)
O141 0.0312(12) 0.0434(14) 0.0559(17) 0.0024(12) -0.0013(11) 0.0181(11)
O160 0.0311(12) 0.0387(13) 0.0431(14) -0.0048(10) -0.0022(10) 0.0155(10)
O184 0.0361(12) 0.0422(13) 0.0469(15) -0.0057(11) -0.0079(11) 0.0181(11)
C212 0.085(2) 0.0487(15) 0.083(2) -0.0160(14) -0.0386(18) 0.0217(14)
C239 0.0354(18) 0.045(2) 0.050(2) -0.0079(16) -0.0049(16) 0.0188(16)
O248 0.0271(11) 0.0352(12) 0.0401(13) -0.0085(10) -0.0010(9) 0.0149(9)
C16 0.067(3) 0.070(3) 0.060(3) 0.021(2) 0.017(2) 0.030(3)
C29 0.0364(17) 0.0329(17) 0.047(2) 0.0024(15) 0.0088(15) 0.0168(15)
C53 0.165(4) 0.076(2) 0.100(3) 0.003(2) -0.009(3) 0.072(3)
C58 0.085(2) 0.0487(15) 0.083(2) -0.0160(14) -0.0386(18) 0.0217(14)
C88 0.0260(15) 0.0392(18) 0.046(2) -0.0079(15) 0.0024(14) 0.0142(14)
C110 0.0330(17) 0.0403(19) 0.060(2) 0.0061(17) 0.0022(16) 0.0186(15)
C126 0.046(2) 0.050(2) 0.047(2) -0.0107(17) -0.0094(17) 0.0183(18)
O135 0.0290(11) 0.0369(12) 0.0436(14) -0.0100(10) -0.0044(10) 0.0150(10)
C139 0.0265(15) 0.0389(18) 0.044(2) -0.0081(15) 0.0014(14) 0.0131(14)
C2 0.0681(16) 0.0607(15) 0.0694(17) 0.0047(13) 0.0128(14) 0.0419(14)
C18 0.0398(19) 0.044(2) 0.051(2) -0.0060(17) 0.0018(16) 0.0223(16)
C31 0.0386(19) 0.051(2) 0.050(2) -0.0034(18) 0.0024(17) 0.0189(17)
C46 0.070(3) 0.096(4) 0.057(3) 0.033(3) 0.014(2) 0.041(3)
C59 0.0295(16) 0.0355(17) 0.048(2) -0.0065(15) 0.0040(14) 0.0154(14)
C91 0.0264(15) 0.0406(18) 0.045(2) -0.0106(15) -0.0002(14) 0.0115(14)
C123 0.0341(17) 0.0379(18) 0.055(2) 0.0060(16) 0.0060(16) 0.0200(15)
N142 0.0299(14) 0.0386(15) 0.0427(17) -0.0052(13) 0.0030(12) 0.0168(12)
C168 0.052(2) 0.078(3) 0.051(3) 0.013(2) 0.005(2) 0.027(2)
C172 0.0304(16) 0.0360(17) 0.050(2) 0.0006(15) 0.0015(15) 0.0156(14)
C177 0.047(2) 0.053(2) 0.047(2) 0.0054(18) 0.0127(17) 0.0268(18)
C214 0.0327(18) 0.043(2) 0.053(2) -0.0117(17) -0.0077(16) 0.0103(15)
C1 0.0303(16) 0.0337(17) 0.051(2) -0.0070(15) 0.0039(15) 0.0132(14)
N246 0.0308(14) 0.0396(15) 0.0443(17) -0.0060(13) 0.0023(12) 0.0178(12)
C257 0.0306(16) 0.0298(16) 0.051(2) -0.0016(14) 0.0029(15) 0.0132(13)
C307 0.085(2) 0.0487(15) 0.083(2) -0.0160(14) -0.0386(18) 0.0217(14)
C321 0.056(2) 0.040(2) 0.050(2) -0.0056(17) 0.0035(18) 0.0223(18)
C345 0.051(2) 0.046(2) 0.055(2) 0.0049(18) 0.0101(19) 0.0233(18)
C360 0.0271(15) 0.0358(17) 0.044(2) -0.0061(14) 0.0027(13) 0.0139(13)
C363 0.0258(15) 0.0420(18) 0.0401(19) -0.0042(15) 0.0031(13) 0.0146(14)
C378 0.045(2) 0.052(2) 0.069(3) 0.007(2) -0.001(2) 0.0221(19)
C379 0.047(2) 0.043(2) 0.053(2) -0.0168(18) -0.0108(18) 0.0130(17)
C396 0.0420(19) 0.046(2) 0.043(2) -0.0058(16) 0.0045(16) 0.0230(16)
C411 0.0328(17) 0.0380(18) 0.056(2) -0.0129(16) -0.0043(16) 0.0141(15)
C422 0.043(2) 0.043(2) 0.053(2) -0.0122(17) -0.0030(17) 0.0192(17)
C454 0.0270(15) 0.0332(16) 0.049(2) 0.0004(14) 0.0028(14) 0.0141(13)
C459 0.042(2) 0.060(2) 0.043(2) 0.0056(18) 0.0088(16) 0.0263(19)
C469 0.0297(16) 0.048(2) 0.042(2) -0.0068(16) -0.0073(14) 0.0151(15)
C504 0.0391(18) 0.0418(19) 0.049(2) -0.0094(16) 0.0011(16) 0.0215(16)
C512 0.0243(15) 0.0357(17) 0.0415(19) -0.0113(14) 0.0000(13) 0.0121(13)
C544 0.0247(15) 0.0415(18) 0.0415(19) -0.0105(15) -0.0001(13) 0.0126(14)
C551 0.0681(16) 0.0607(15) 0.0694(17) 0.0047(13) 0.0128(14) 0.0419(14)
C574 0.0334(17) 0.0415(18) 0.044(2) -0.0047(15) 0.0038(14) 0.0204(15)
C583 0.0365(18) 0.045(2) 0.053(2) 0.0055(17) 0.0072(16) 0.0216(16)
C627 0.067(3) 0.043(2) 0.058(3) 0.0030(19) 0.009(2) 0.028(2)
C635 0.0384(19) 0.059(2) 0.042(2) -0.0020(17) 0.0017(15) 0.0244(18)
C670 0.0281(16) 0.0392(18) 0.045(2) -0.0060(15) -0.0005(14) 0.0157(14)
C674 0.044(2) 0.053(2) 0.044(2) -0.0034(17) -0.0080(16) 0.0244(18)
C713 0.0362(17) 0.046(2) 0.042(2) -0.0038(16) 0.0050(15) 0.0241(16)
C716 0.062(3) 0.062(3) 0.062(3) 0.012(2) 0.002(2) 0.035(2)
C728 0.054(2) 0.059(2) 0.055(3) -0.001(2) 0.0024(19) 0.032(2)
C755 0.0681(16) 0.0607(15) 0.0694(17) 0.0047(13) 0.0128(14) 0.0419(14)
C757 0.0297(17) 0.046(2) 0.061(3) -0.0007(18) -0.0004(16) 0.0176(16)
O3 0.116(4) 0.138(5) 0.133(4) -0.006(4) -0.003(3) 0.060(4)
C7 0.124(6) 0.120(6) 0.123(7) 0.023(5) -0.044(5) 0.044(5)
C8_a 0.118(6) 0.172(7) 0.145(6) -0.043(5) -0.032(5) 0.084(6)
C9 0.165(4) 0.076(2) 0.100(3) 0.003(2) -0.009(3) 0.072(3)
C10_a 0.151(8) 0.176(8) 0.145(7) 0.016(6) -0.005(6) 0.057(7)
C5_a 0.151(8) 0.221(11) 0.166(8) -0.018(7) 0.014(6) 0.052(8)
C6_a 0.154(9) 0.274(12) 0.174(9) -0.037(8) -0.006(7) 0.116(9)

loop_
_atom_type_symbol
_atom_type_description
_atom_type_scat_dispersion_real
_atom_type_scat_dispersion_imag
_atom_type_scat_source
C C 0.0033 0.0016 'International Tables Vol C Tables 4.2.6.8 and 6.1.1.4'
H H 0.0000 0.0000 'International Tables Vol C Tables 4.2.6.8 and 6.1.1.4'
Dy Dy -0.1892 4.4098 'International Tables Vol C Tables 4.2.6.8 and 6.1.1.4'
N N 0.0061 0.0033 'International Tables Vol C Tables 4.2.6.8 and 6.1.1.4'
Ni Ni 0.3393 1.1124 'International Tables Vol C Tables 4.2.6.8 and 6.1.1.4'
O O 0.0106 0.0060 'International Tables Vol C Tables 4.2.6.8 and 6.1.1.4'

loop_
_geom_angle_atom_site_label_1
_geom_angle_atom_site_label_2
_geom_angle_atom_site_label_3
_geom_angle
_geom_angle_site_symmetry_1
_geom_angle_site_symmetry_3
O113 Dy18 O136 70.98(9) . .
O113 Dy18 O160 146.98(8) . 10_666
O113 Dy18 O184 126.76(9) . .
O113 Dy18 O248 76.92(8) . .
O113 Dy18 O135 86.07(9) . .
O113 Dy18 N246 77.68(9) . .
O136 Dy18 O184 68.17(9) . .
O141 Dy18 O113 113.33(9) . .
O141 Dy18 O136 72.13(9) . .
O141 Dy18 O160 86.87(9) . 10_666
O141 Dy18 O184 84.74(9) . .
O141 Dy18 O248 136.92(8) . .
O141 Dy18 O135 149.27(9) . .
O141 Dy18 N246 74.22(10) . .
O160 Dy18 O136 141.96(9) 10_666 .
O160 Dy18 O184 78.85(8) 10_666 .
O160 Dy18 O248 70.78(8) 10_666 .
O160 Dy18 N246 83.65(9) 10_666 .
O248 Dy18 O136 144.40(9) . .
O248 Dy18 O184 123.97(8) . .
O248 Dy18 N246 67.24(9) . .
O135 Dy18 O136 93.88(9) . .
O135 Dy18 O160 88.42(8) . 10_666
O135 Dy18 O184 64.56(8) . .
O135 Dy18 O248 68.59(8) . .
O135 Dy18 N246 135.28(9) . .
N246 Dy18 O136 118.63(9) . .
N246 Dy18 O184 153.29(10) . .
O23 Ni13 O248 88.37(9) . .
O23 Ni13 O248 170.80(9) . 10_666
O160 Ni13 O23 95.76(10) . .
O160 Ni13 O248 83.91(9) . 10_666
O160 Ni13 O248 106.86(9) . .
O248 Ni13 O248 82.95(9) . 10_666
O135 Ni13 O23 89.39(10) . .
O135 Ni13 O160 170.77(9) . .
O135 Ni13 O248 80.87(9) . .
O135 Ni13 O248 92.21(9) . 10_666
N142 Ni13 O23 91.00(11) . .
N142 Ni13 O160 81.85(11) . .
N142 Ni13 O248 98.04(10) . 10_666
N142 Ni13 O248 171.29(11) . .
N142 Ni13 O135 90.43(11) . .
H4A C4 H4B 108.0 . .
C53 C4 H4A 109.4 . .
C53 C4 H4B 109.4 . .
C53 C4 C627 111.0(7) . .
C627 C4 H4A 109.4 . .
C627 C4 H4B 109.4 . .
Ni13 O23 H23 112.1(14) . .
C728 O23 Ni13 134.7(2) . .
C728 O23 H23 106.0(14) . .
C378 O63 C7 120.3(5) . .
C16 C80 H80 119.3 . .
C16 C80 C177 121.4(5) . .
C177 C80 H80 119.3 . .
C454 O101 C31 116.8(3) . .
C257 O113 Dy18 134.2(2) . .
C757 O136 Dy18 129.7(2) . .
C583 O141 Dy18 141.7(2) . .
Ni13 O160 Dy18 104.27(11) . 10_666
C713 O160 Dy18 119.4(2) . 10_666
C713 O160 Ni13 108.4(2) . .
C670 O184 Dy18 119.0(2) . .
C670 O184 C674 117.5(3) . .
C674 O184 Dy18 123.0(2) . .
H21A C212 H21B 107.5 . .
C214 C212 H21A 108.4 . .
C214 C212 H21B 108.4 . .
C307 C212 H21A 108.4 . .
C307 C212 H21B 108.4 . .
C307 C212 C214 115.4(5) . .
C126 C239 H239 119.7 . .
C126 C239 C139 120.6(4) . .
C139 C239 H239 119.7 . .
Ni13 O248 Dy18 100.57(10) 10_666 .
Ni13 O248 Dy18 100.83(8) . .
Ni13 O248 Ni13 97.06(9) . 10_666
C512 O248 Dy18 112.79(18) . .
C512 O248 Ni13 118.39(19) . 10_666
C512 O248 Ni13 123.4(2) . .
C80 C16 H16 120.4 . .
C80 C16 C46 119.2(5) . .
C46 C16 H16 120.4 . .
C123 C29 H29 118.9 . .
C454 C29 H29 118.9 . .
C454 C29 C123 122.2(4) . .
C4 C53 H53 114.0 . .
C9 C53 C4 131.9(8) . .
C9 C53 H53 114.0 . .
H58A C58 H58B 120.0 . .
C307 C58 H58A 120.0 . .
C307 C58 H58B 120.0 . .
C411 C88 C59 117.9(3) . .
C544 C88 C59 123.8(3) . .
C544 C88 C411 118.2(3) . .
C123 C110 H110 119.3 . .
C123 C110 C172 121.4(3) . .
C172 C110 H110 119.3 . .
C239 C126 H126 119.5 . .
C239 C126 C379 121.1(4) . .
C379 C126 H126 119.5 . .
Ni13 O135 Dy18 108.37(10) . .
C544 O135 Dy18 126.2(2) . .
C544 O135 Ni13 123.1(2) . .
C91 C139 C239 119.0(3) . .
C360 C139 C239 121.8(3) . .
C360 C139 C91 119.2(3) . .
C551 C2 H2 117.7 . .
C755 C2 H2 117.7 . .
C755 C2 C551 124.5(5) . .
C177 C18 H18 119.2 . .
C574 C18 H18 119.2 . .
C574 C18 C177 121.5(4) . .
O101 C31 H31A 109.5 . .
O101 C31 H31B 109.5 . .
O101 C31 H31C 109.5 . .
H31A C31 H31B 109.5 . .
H31A C31 H31C 109.5 . .
H31B C31 H31C 109.5 . .
C16 C46 H46 119.3 . .
C168 C46 C16 121.3(5) . .
C168 C46 H46 119.3 . .
C88 C59 H59 117.2 . .
N142 C59 C88 125.6(3) . .
N142 C59 H59 117.2 . .
C1 C91 C139 119.0(3) . .
C1 C91 C422 122.6(3) . .
C422 C91 C139 118.4(4) . .
C29 C123 C551 119.6(4) . .
C110 C123 C29 118.4(3) . .
C110 C123 C551 122.0(4) . .
C59 N142 Ni13 125.9(3) . .
C59 N142 C574 123.9(3) . .
C574 N142 Ni13 110.2(2) . .
C46 C168 H168 119.6 . .
C46 C168 C459 120.8(5) . .
C459 C168 H168 119.6 . .
C257 C172 C110 120.0(4) . .
C257 C172 C757 122.3(3) . .
C757 C172 C110 117.7(3) . .
C18 C177 C80 122.5(4) . .
C18 C177 C459 118.5(4) . .
C459 C177 C80 118.9(4) . .
C411 C214 C212 122.1(4) . .
C411 C214 C469 118.7(3) . .
C469 C214 C212 119.0(4) . .
C91 C1 H1 119.5 . .
C363 C1 C91 121.1(3) . .
C363 C1 H1 119.5 . .
C363 N246 Dy18 112.2(2) . .
C504 N246 Dy18 128.5(3) . .
C504 N246 C363 119.1(3) . .
O113 C257 C172 123.1(3) . .
O113 C257 C454 119.5(3) . .
C172 C257 C454 117.4(3) . .
C212 C307 H307 118.7 . .
C58 C307 C212 122.6(6) . .
C58 C307 H307 118.7 . .
C396 C321 H321 119.2 . .
C627 C321 H321 119.2 . .
C627 C321 C396 121.5(4) . .
H34A C345 H34B 109.5 . .
H34A C345 H34C 109.5 . .
H34B C345 H34C 109.5 . .
C728 C345 H34A 109.5 . .
C728 C345 H34B 109.5 . .
C728 C345 H34C 109.5 . .
C139 C360 H360 119.4 . .
C512 C360 C139 121.2(3) . .
C512 C360 H360 119.4 . .
C1 C363 N246 124.0(3) . .
C1 C363 C512 119.5(3) . .
N246 C363 C512 116.3(3) . .
O63 C378 C583 115.3(4) . .
O63 C378 C716 122.9(4) . .
C716 C378 C583 121.7(4) . .
C126 C379 H379 120.3 . .
C422 C379 C126 119.5(4) . .
C422 C379 H379 120.3 . .
C321 C396 C504 117.4(4) . .
C321 C396 C583 119.7(4) . .
C583 C396 C504 122.8(3) . .
C88 C411 H411 118.6 . .
C214 C411 C88 122.9(4) . .
C214 C411 H411 118.6 . .
C91 C422 H422 119.3 . .
C379 C422 C91 121.5(4) . .
C379 C422 H422 119.3 . .
O101 C454 C257 113.0(3) . .
C29 C454 O101 126.5(3) . .
C29 C454 C257 120.5(3) . .
C168 C459 C177 118.4(4) . .
C168 C459 C635 122.5(4) . .
C177 C459 C635 119.2(4) . .
C214 C469 H469 120.1 . .
C670 C469 C214 119.7(4) . .
C670 C469 H469 120.1 . .
N246 C504 C396 127.7(4) . .
N246 C504 H504 116.2 . .
C396 C504 H504 116.2 . .
O248 C512 C363 117.9(3) . .
C360 C512 O248 122.1(3) . .
C360 C512 C363 120.0(3) . .
C88 C544 C670 117.9(3) . .
O135 C544 C88 125.2(3) . .
O135 C544 C670 116.8(3) . .
C2 C551 C123 111.6(4) . .
C2 C551 H55A 109.3 . .
C2 C551 H55B 109.3 . .
C123 C551 H55A 109.3 . .
C123 C551 H55B 109.3 . .
H55A C551 H55B 108.0 . .
C18 C574 N142 125.6(3) . .
C18 C574 C713 120.0(4) . .
N142 C574 C713 114.3(3) . .
O141 C583 C378 119.9(4) . .
O141 C583 C396 122.8(4) . .
C396 C583 C378 117.3(4) . .
C321 C627 C4 121.9(5) . .
C321 C627 C716 119.6(4) . .
C716 C627 C4 118.4(5) . .
C459 C635 H635 119.2 . .
C713 C635 C459 121.5(4) . .
C713 C635 H635 119.2 . .
O184 C670 C544 112.9(3) . .
C469 C670 O184 124.6(3) . .
C469 C670 C544 122.5(3) . .
O184 C674 H67A 109.5 . .
O184 C674 H67B 109.5 . .
O184 C674 H67C 109.5 . .
H67A C674 H67B 109.5 . .
H67A C674 H67C 109.5 . .
H67B C674 H67C 109.5 . .
O160 C713 C574 118.2(3) . .
O160 C713 C635 122.6(3) . .
C635 C713 C574 119.2(4) . .
C378 C716 C627 120.1(4) . .
C378 C716 H716 119.9 . .
C627 C716 H716 119.9 . .
O23 C728 C345 110.9(3) . .
O23 C728 H72A 109.5 . .
O23 C728 H72B 109.5 . .
C345 C728 H72A 109.5 . .
C345 C728 H72B 109.5 . .
H72A C728 H72B 108.0 . .
C2 C755 H75A 120.0 . .
C2 C755 H75B 120.0 . .
H75A C755 H75B 120.0 . .
O136 C757 C172 126.9(3) . .
O136 C757 H757 116.5 . .
C172 C757 H757 116.5 . .
C8_a O3 C10_a 110.8(9) . .
O63 C7 H7A 109.5 . .
O63 C7 H7B 109.5 . .
O63 C7 H7C 109.5 . .
H7A C7 H7B 109.5 . .
H7A C7 H7C 109.5 . .
H7B C7 H7C 109.5 . .
O3 C8_a H8A_a 113.7 . .
O3 C8_a H8B_a 111.3 . .
O3 C8_a C6_a 108.3(10) . .
H8A_a C8_a H8B_a 109.5 . .
C6_a C8_a H8A_a 112.7 . .
C6_a C8_a H8B_a 100.5 . .
C53 C9 H9A 120.3 . .
C53 C9 H9B 119.7 . .
H9A C9 H9B 120.0 . .
O3 C10_a H10A_a 110.1 . .
O3 C10_a H10B_a 109.2 . .
H10A_a C10_a H10B_a 109.5 . .
C5_a C10_a O3 101.5(11) . .
C5_a C10_a H10A_a 111.8 . .
C5_a C10_a H10B_a 114.5 . .
C10_a C5_a H5A_a 105.5 . .
C10_a C5_a H5B_a 107.8 . .
C10_a C5_a C6_a 109.4(12) . .
H5A_a C5_a H5B_a 109.5 . .
C6_a C5_a H5A_a 110.2 . .
C6_a C5_a H5B_a 114.1 . .
C8_a C6_a C5_a 99.5(12) . .
C8_a C6_a H6A_a 111.3 . .
C8_a C6_a H6B_a 119.0 . .
C5_a C6_a H6A_a 104.7 . .
C5_a C6_a H6B_a 111.5 . .
H6A_a C6_a H6B_a 109.5 . .

loop_
_geom_bond_atom_site_label_1
_geom_bond_atom_site_label_2
_geom_bond_distance
_geom_bond_site_symmetry_2
Dy18 O113 2.280(3) .
Dy18 O136 2.466(2) .
Dy18 O141 2.181(3) .
Dy18 O160 2.400(2) 10_666
Dy18 O184 2.482(2) .
Dy18 O248 2.440(2) .
Dy18 O135 2.299(2) .
Dy18 N246 2.461(3) .
Ni13 O23 2.095(2) .
Ni13 O160 2.057(2) .
Ni13 O248 2.101(2) .
Ni13 O248 2.135(2) 10_666
Ni13 O135 2.019(2) .
Ni13 N142 2.016(3) .
C4 H4A 0.9900 .
C4 H4B 0.9900 .
C4 C53 1.469(10) .
C4 C627 1.551(8) .
O23 H23 0.858(9) .
O23 C728 1.408(5) .
O63 C378 1.383(6) .
O63 C7 1.432(8) .
C80 H80 0.9500 .
C80 C16 1.364(7) .
C80 C177 1.422(6) .
O101 C31 1.430(5) .
O101 C454 1.375(4) .
O113 C257 1.312(4) .
O136 C757 1.238(5) .
O141 C583 1.305(4) .
O160 Dy18 2.400(2) 10_666
O160 C713 1.353(4) .
O184 C670 1.390(4) .
O184 C674 1.435(5) .
C212 H21A 0.9900 .
C212 H21B 0.9900 .
C212 C214 1.522(6) .
C212 C307 1.446(7) .
C239 H239 0.9500 .
C239 C126 1.356(5) .
C239 C139 1.432(5) .
O248 Ni13 2.135(2) 10_666
O248 C512 1.372(4) .
C16 H16 0.9500 .
C16 C46 1.409(8) .
C29 H29 0.9500 .
C29 C123 1.406(5) .
C29 C454 1.368(5) .
C53 H53 0.9500 .
C53 C9 1.282(9) .
C58 H58A 0.9500 .
C58 H58B 0.9500 .
C58 C307 1.361(8) .
C88 C59 1.443(5) .
C88 C411 1.419(5) .
C88 C544 1.412(5) .
C110 H110 0.9500 .
C110 C123 1.362(6) .
C110 C172 1.427(5) .
C126 H126 0.9500 .
C126 C379 1.418(6) .
O135 C544 1.328(4) .
C139 C91 1.421(5) .
C139 C360 1.418(5) .
C2 H2 0.9500 .
C2 C551 1.513(7) .
C2 C755 1.315(7) .
C18 H18 0.9500 .
C18 C177 1.409(6) .
C18 C574 1.376(5) .
C31 H31A 0.9800 .
C31 H31B 0.9800 .
C31 H31C 0.9800 .
C46 H46 0.9500 .
C46 C168 1.365(7) .
C59 H59 0.9500 .
C59 N142 1.285(5) .
C91 C1 1.414(5) .
C91 C422 1.423(5) .
C123 C551 1.524(6) .
N142 C574 1.416(5) .
C168 H168 0.9500 .
C168 C459 1.416(6) .
C172 C257 1.411(5) .
C172 C757 1.426(6) .
C177 C459 1.423(6) .
C214 C411 1.370(6) .
C214 C469 1.407(6) .
C1 H1 0.9500 .
C1 C363 1.381(5) .
N246 C363 1.426(5) .
N246 C504 1.300(5) .
C257 C454 1.428(5) .
C307 H307 0.9500 .
C321 H321 0.9500 .
C321 C396 1.411(5) .
C321 C627 1.374(6) .
C345 H34A 0.9800 .
C345 H34B 0.9800 .
C345 H34C 0.9800 .
C345 C728 1.535(6) .
C360 H360 0.9500 .
C360 C512 1.364(5) .
C363 C512 1.437(5) .
C378 C583 1.427(6) .
C378 C716 1.382(6) .
C379 H379 0.9500 .
C379 C422 1.370(6) .
C396 C504 1.434(6) .
C396 C583 1.422(5) .
C411 H411 0.9500 .
C422 H422 0.9500 .
C459 C635 1.426(6) .
C469 H469 0.9500 .
C469 C670 1.374(5) .
C504 H504 0.9500 .
C544 C670 1.416(5) .
C551 H55A 0.9900 .
C551 H55B 0.9900 .
C574 C713 1.439(5) .
C627 C716 1.402(7) .
C635 H635 0.9500 .
C635 C713 1.360(5) .
C674 H67A 0.9800 .
C674 H67B 0.9800 .
C674 H67C 0.9800 .
C716 H716 0.9500 .
C728 H72A 0.9900 .
C728 H72B 0.9900 .
C755 H75A 0.9500 .
C755 H75B 0.9500 .
C757 H757 0.9500 .
O3 C8_a 1.425(10) .
O3 C10_a 1.456(12) .
C7 H7A 0.9800 .
C7 H7B 0.9800 .
C7 H7C 0.9800 .
C8_a H8A_a 0.9699 .
C8_a H8B_a 0.9702 .
C8_a C6_a 1.464(15) .
C9 H9A 0.9300 .
C9 H9B 0.9307 .
C10_a H10A_a 0.9699 .
C10_a H10B_a 0.9703 .
C10_a C5_a 1.442(17) .
C5_a H5A_a 0.9699 .
C5_a H5B_a 0.9702 .
C5_a C6_a 1.511(19) .
C6_a H6A_a 0.9701 .
C6_a H6B_a 0.9697 .

loop_
_geom_torsion_atom_site_label_1
_geom_torsion_atom_site_label_2
_geom_torsion_atom_site_label_3
_geom_torsion_atom_site_label_4
_geom_torsion
_geom_torsion_site_symmetry_1
Dy18 O113 C257 C172 33.6(5) .
Dy18 O113 C257 C454 -148.3(3) .
Dy18 O136 C757 C172 -20.8(6) .
Dy18 O141 C583 C378 164.3(3) .
Dy18 O141 C583 C396 -13.0(6) .
Dy18 O160 C713 C574 -96.5(3) 10_666
Dy18 O160 C713 C635 83.4(4) 10_666
Dy18 O184 C670 C469 177.1(3) .
Dy18 O184 C670 C544 -5.9(4) .
Dy18 O248 C512 C360 149.2(3) .
Dy18 O248 C512 C363 -31.5(3) .
Dy18 O135 C544 C88 -175.2(2) .
Dy18 O135 C544 C670 5.4(4) .
Dy18 N246 C363 C1 -151.0(3) .
Dy18 N246 C363 C512 23.7(3) .
Dy18 N246 C504 C396 9.3(5) .
Ni13 O23 C728 C345 -152.5(3) .
Ni13 O160 C713 C574 22.5(4) .
Ni13 O160 C713 C635 -157.6(3) .
Ni13 O248 C512 C360 -93.8(3) 10_666
Ni13 O248 C512 C360 27.8(4) .
Ni13 O248 C512 C363 85.5(3) 10_666
Ni13 O248 C512 C363 -152.9(2) .
Ni13 O135 C544 C88 23.9(4) .
Ni13 O135 C544 C670 -155.6(2) .
Ni13 N142 C574 C18 163.4(3) .
Ni13 N142 C574 C713 -14.8(3) .
C4 C627 C716 C378 177.9(5) .
O63 C378 C583 O141 -1.6(6) .
O63 C378 C583 C396 175.9(4) .
O63 C378 C716 C627 -174.5(4) .
C80 C16 C46 C168 -0.1(8) .
C80 C177 C459 C168 0.0(6) .
C80 C177 C459 C635 178.7(4) .
O113 C257 C454 O101 1.8(4) .
O113 C257 C454 C29 -177.9(3) .
C212 C214 C411 C88 170.9(4) .
C212 C214 C469 C670 -172.3(4) .
C239 C126 C379 C422 0.6(6) .
C239 C139 C91 C1 -177.7(3) .
C239 C139 C91 C422 0.5(5) .
C239 C139 C360 C512 177.8(3) .
C16 C80 C177 C18 177.6(4) .
C16 C80 C177 C459 -1.2(6) .
C16 C46 C168 C459 -1.2(8) .
C29 C123 C551 C2 60.8(5) .
C53 C4 C627 C321 -107.0(7) .
C53 C4 C627 C716 73.9(7) .
C88 C59 N142 Ni13 -4.2(5) .
C88 C59 N142 C574 177.7(3) .
C88 C544 C670 O184 -178.7(3) .
C88 C544 C670 C469 -1.6(5) .
C110 C123 C551 C2 -119.0(5) .
C110 C172 C257 O113 177.8(3) .
C110 C172 C257 C454 -0.3(5) .
C110 C172 C757 O136 178.1(4) .
C126 C239 C139 C91 0.9(5) .
C126 C239 C139 C360 -178.2(3) .
C126 C379 C422 C91 0.8(6) .
O135 C544 C670 O184 0.9(4) .
O135 C544 C670 C469 178.0(3) .
C139 C239 C126 C379 -1.5(6) .
C139 C91 C1 C363 -1.4(5) .
C139 C91 C422 C379 -1.3(6) .
C139 C360 C512 O248 -179.8(3) .
C139 C360 C512 C363 0.9(5) .
C18 C177 C459 C168 -178.9(4) .
C18 C177 C459 C635 -0.2(6) .
C18 C574 C713 O160 176.0(3) .
C18 C574 C713 C635 -3.9(5) .
C31 O101 C454 C29 -1.0(5) .
C31 O101 C454 C257 179.3(3) .
C46 C168 C459 C177 1.2(7) .
C46 C168 C459 C635 -177.5(5) .
C59 C88 C411 C214 -174.3(3) .
C59 C88 C544 O135 -3.0(5) .
C59 C88 C544 C670 176.5(3) .
C59 N142 C574 C18 -18.2(5) .
C59 N142 C574 C713 163.7(3) .
C91 C139 C360 C512 -1.2(5) .
C91 C1 C363 N246 175.6(3) .
C91 C1 C363 C512 1.0(5) .
C123 C29 C454 O101 -179.9(3) .
C123 C29 C454 C257 -0.2(5) .
C123 C110 C172 C257 0.3(5) .
C123 C110 C172 C757 178.8(3) .
N142 C574 C713 O160 -5.7(4) .
N142 C574 C713 C635 174.4(3) .
C168 C459 C635 C713 176.4(4) .
C172 C110 C123 C29 -0.3(5) .
C172 C110 C123 C551 179.5(4) .
C172 C257 C454 O101 -180.0(3) .
C172 C257 C454 C29 0.3(5) .
C177 C80 C16 C46 1.3(7) .
C177 C18 C574 N142 -176.6(3) .
C177 C18 C574 C713 1.4(5) .
C177 C459 C635 C713 -2.3(6) .
C214 C212 C307 C58 110.6(6) .
C214 C469 C670 O184 177.0(3) .
C214 C469 C670 C544 0.3(5) .
C1 C91 C422 C379 176.7(4) .
C1 C363 C512 O248 179.9(3) .
C1 C363 C512 C360 -0.8(5) .
N246 C363 C512 O248 5.0(4) .
N246 C363 C512 C360 -175.8(3) .
C257 C172 C757 O136 -3.4(6) .
C307 C212 C214 C411 142.1(5) .
C307 C212 C214 C469 -43.7(7) .
C321 C396 C504 N246 -176.7(4) .
C321 C396 C583 O141 176.4(4) .
C321 C396 C583 C378 -1.0(5) .
C321 C627 C716 C378 -1.2(7) .
C360 C139 C91 C1 1.4(5) .
C360 C139 C91 C422 179.5(3) .
C363 N246 C504 C396 -176.0(3) .
C396 C321 C627 C4 -179.6(5) .
C396 C321 C627 C716 -0.6(6) .
C411 C88 C59 N142 168.0(3) .
C411 C88 C544 O135 -179.0(3) .
C411 C88 C544 C670 0.4(5) .
C411 C214 C469 C670 2.1(6) .
C422 C91 C1 C363 -179.4(3) .
C454 C29 C123 C110 0.2(5) .
C454 C29 C123 C551 -179.5(3) .
C459 C635 C713 O160 -175.6(3) .
C459 C635 C713 C574 4.3(5) .
C469 C214 C411 C88 -3.3(6) .
C504 N246 C363 C1 33.5(5) .
C504 N246 C363 C512 -151.8(3) .
C504 C396 C583 O141 -2.2(6) .
C504 C396 C583 C378 -179.5(4) .
C544 C88 C59 N142 -8.1(5) .
C544 C88 C411 C214 2.0(5) .
C574 C18 C177 C80 -178.3(4) .
C574 C18 C177 C459 0.6(6) .
C583 C378 C716 C627 1.9(7) .
C583 C396 C504 N246 1.9(6) .
C627 C4 C53 C9 -116.7(9) .
C627 C321 C396 C504 -179.7(4) .
C627 C321 C396 C583 1.7(6) .
C674 O184 C670 C469 5.6(5) .
C674 O184 C670 C544 -177.4(3) .
C716 C378 C583 O141 -178.2(4) .
C716 C378 C583 C396 -0.8(6) .
C755 C2 C551 C123 -109.5(5) .
C757 C172 C257 O113 -0.6(5) .
C757 C172 C257 C454 -178.7(3) .
O3 C8_a C6_a C5_a 23.8(13) .
O3 C10_a C5_a C6_a 28.6(15) .
C7 O63 C378 C583 -171.1(6) .
C7 O63 C378 C716 5.5(9) .
C8_a O3 C10_a C5_a -12.7(12) .
C10_a O3 C8_a C6_a -8.0(12) .
C10_a C5_a C6_a C8_a -33.0(15) .

loop_
_smtbx_masks_void_nr
_smtbx_masks_void_average_x
_smtbx_masks_void_average_y
_smtbx_masks_void_average_z
_smtbx_masks_void_volume
_smtbx_masks_void_count_electrons
1 0.000 0.000 0.000 7.2 0.4
2 0.000 0.000 0.500 330.0 13.6
3 0.030 0.213 0.269 8.0 0.4
4 -0.030 0.787 0.731 8.0 0.4
5 0.093 0.889 0.528 7.2 0.0
6 0.111 0.204 0.528 7.2 0.0
7 0.120 0.484 0.935 8.0 0.4
8 0.130 0.574 0.194 7.2 0.0
9 0.150 0.697 0.398 8.0 0.4
10 0.183 0.970 0.269 8.0 0.4
11 0.204 0.093 0.472 7.2 0.0
12 0.213 0.183 0.731 8.0 0.4
13 0.222 0.463 0.139 7.2 0.0
14 0.333 0.667 0.167 330.0 13.6
15 0.241 0.778 0.139 7.2 0.0
16 0.303 0.454 0.398 8.0 0.4
17 0.333 0.667 0.667 7.2 0.4
18 0.363 0.880 0.935 8.0 0.4
19 0.426 0.556 0.194 7.2 0.0
20 0.444 0.870 0.194 7.2 0.0
21 0.454 0.150 0.602 8.0 0.4
22 0.463 0.241 0.861 7.2 0.0
23 0.484 0.363 0.065 8.0 0.4
24 0.516 0.637 0.935 8.0 0.4
25 0.537 0.759 0.139 7.2 0.0
26 0.546 0.850 0.398 8.0 0.4
27 0.556 0.130 0.806 7.2 0.0
28 0.667 0.333 -0.167 330.0 13.6
29 0.574 0.444 0.806 7.2 0.0
30 0.637 0.120 0.065 8.0 0.4
31 0.667 0.333 0.333 7.2 0.4
32 0.697 0.546 0.602 8.0 0.4
33 0.759 0.222 0.861 7.2 0.0
34 0.778 0.537 0.861 7.2 0.0
35 0.787 0.817 0.269 8.0 0.4
36 0.796 0.907 0.528 7.2 0.0
37 0.817 0.030 0.731 8.0 0.4
38 0.850 0.303 0.602 8.0 0.4
39 0.870 0.426 0.806 7.2 0.0
40 0.880 0.516 0.065 8.0 0.4
41 0.889 0.796 0.472 7.2 0.0
42 0.907 0.111 0.472 7.2 0.0
